data_1533255
loop_
_publ_author_name
'Yang, J.-B.'
'Zhou, X.D.'
'Yelon, W.B.'
'James, W.J.'
'Chu, Z.'
'Anderson, H.U.'
'Xie, Y.X.'
'Kornecki, M.'
'Joshi, A.G.'
'Malik, S.K.'

_publ_section_title
;
 Crystal structure, magnetic properties and Mossbauer studies of La0.6
 Sr0.4 Fe O3-d prepared by quenching in different atmospheres
;
_journal_name_full 'Physical Review, Serie 3. B - Condensed Matter (18,1978-)'
_journal_page_first 184415-1
_journal_page_last 184419-9
_journal_volume 66
_journal_year 2002
_chemical_formula_sum 'Fe La0.6 O2.976 Sr0.4'
_chemical_name_systematic '(La0.6 Sr0.4) Fe O2.976'
_space_group_IT_number 167
_symmetry_space_group_name_Hall '-R 3 2"c'
_symmetry_space_group_name_H-M 'R -3 c :H'
_cell_angle_alpha 90
_cell_angle_beta 90
_cell_angle_gamma 120
_cell_formula_units_Z 6
_cell_length_a 5.5272
_cell_length_b 5.5272
_cell_length_c 13.4408
_cell_volume 355.604
_citation_journal_id_ASTM PRBMDO
_cod_data_source_file Yang_PRBMDO_2002_620.cif
_cod_data_source_block Fe1La0.6O2.976Sr0.4
_cod_original_cell_volume 355.6036
_cod_original_formula_sum 'Fe1 La0.6 O2.976 Sr0.4'
_cod_database_code 1533255

loop_
_symmetry_equiv_pos_as_xyz
x,y,z
-y,x-y,z
-x+y,-x,z
y,x,-z+1/2
-x,-x+y,-z+1/2
x-y,-y,-z+1/2
-x,-y,-z
y,-x+y,-z
x-y,x,-z
-y,-x,z-1/2
x,x-y,z-1/2
-x+y,y,z-1/2
x+2/3,y+1/3,z+1/3
-y+2/3,x-y+1/3,z+1/3
-x+y+2/3,-x+1/3,z+1/3
y+2/3,x+1/3,-z+5/6
-x+2/3,-x+y+1/3,-z+5/6
x-y+2/3,-y+1/3,-z+5/6
-x+2/3,-y+1/3,-z+1/3
y+2/3,-x+y+1/3,-z+1/3
x-y+2/3,x+1/3,-z+1/3
-y+2/3,-x+1/3,z-1/6
x+2/3,x-y+1/3,z-1/6
-x+y+2/3,y+1/3,z-1/6
x+1/3,y+2/3,z+2/3
-y+1/3,x-y+2/3,z+2/3
-x+y+1/3,-x+2/3,z+2/3
y+1/3,x+2/3,-z+7/6
-x+1/3,-x+y+2/3,-z+7/6
x-y+1/3,-y+2/3,-z+7/6
-x+1/3,-y+2/3,-z+2/3
y+1/3,-x+y+2/3,-z+2/3
x-y+1/3,x+2/3,-z+2/3
-y+1/3,-x+2/3,z+1/6
x+1/3,x-y+2/3,z+1/6
-x+y+1/3,y+2/3,z+1/6

loop_
_atom_site_label
_atom_site_type_symbol
_atom_site_fract_x
_atom_site_fract_y
_atom_site_fract_z
_atom_site_occupancy
_atom_site_U_iso_or_equiv
O1 O-2 0.5428 0 0.25 0.992 0.0
Fe1 Fe+3 0.3333 0.6667 0.1667 1 0.0
Sr1 Sr+2 0 0 0.25 0.4 0.0
La1 La+3 0 0 0.25 0.6 0.0
